data_7708785
loop_
_publ_author_name
'Pahar, Sanjukta'
'Sharma, Vishal'
'Tothadi, Srinu'
'Sen, Sakya S.'

_publ_section_title
;
 Pyridylpyrrolido ligand in Ge(ii) and Sn(ii) chemistry: synthesis,
 reactivity and catalytic application
;
_journal_name_full 'Dalton Transactions'
_journal_paper_doi 10.1039/D1DT03136H
_journal_year 2021
_chemical_formula_moiety 'C20 H38 N2 Si4 Sn'
_chemical_formula_sum 'C20 H38 N2 Si4 Sn'
_chemical_formula_weight 537.57
_chemical_name_systematic Pypyr_Sn-SiTMS
_chemical_properties_physical Air-sensitive,Moisture-sensitive
_space_group_crystal_system triclinic
_space_group_IT_number 2
_space_group_name_Hall '-P 1'
_space_group_name_H-M_alt 'P -1'
_atom_sites_solution_hydrogens geom
_audit_block_doi 10.5517/ccdc.csd.cc28t8t6
_audit_creation_date 2021-09-05
_audit_creation_method
;
Olex2 1.3
(compiled 2020.11.12 svn.r5f609507 for OlexSys, GUI svn.r6272)
;
_audit_update_record
;
2021-09-13 deposited with the CCDC.	2021-10-21 downloaded from the CCDC.
;
_cell_angle_alpha 78.349(14)
_cell_angle_beta 84.063(9)
_cell_angle_gamma 68.696(11)
_cell_formula_units_Z 2
_cell_length_a 8.930(3)
_cell_length_b 9.723(3)
_cell_length_c 17.277(5)
_cell_measurement_reflns_used 9550
_cell_measurement_temperature 293(2)
_cell_measurement_theta_max 28.32
_cell_measurement_theta_min 2.29
_cell_volume 1368.1(7)
_computing_cell_refinement 'SAINT v8.37A (Bruker, 2015)'
_computing_data_reduction 'SAINT v8.37A (Bruker, 2015)'
_computing_molecular_graphics 'Olex2 1.3 (Dolomanov et al., 2009)'
_computing_publication_material 'Olex2 1.3 (Dolomanov et al., 2009)'
_computing_structure_refinement 'ShelXL (Sheldrick, 2015)'
_computing_structure_solution 'SHELXT 2014/5 (Sheldrick, 2014)'
_diffrn_ambient_temperature 293.15
_diffrn_measured_fraction_theta_full 0.999
_diffrn_measured_fraction_theta_max 0.999
_diffrn_measurement_device_type 'Bruker D8 VENTURE Kappa Duo PHOTON II CPAD'
_diffrn_measurement_method '\f and \w scans'
_diffrn_radiation_type MoK\a
_diffrn_radiation_wavelength 0.71073
_diffrn_reflns_av_R_equivalents 0.0566
_diffrn_reflns_av_unetI/netI 0.0233
_diffrn_reflns_Laue_measured_fraction_full 0.999
_diffrn_reflns_Laue_measured_fraction_max 0.999
_diffrn_reflns_limit_h_max 11
_diffrn_reflns_limit_h_min -11
_diffrn_reflns_limit_k_max 12
_diffrn_reflns_limit_k_min -12
_diffrn_reflns_limit_l_max 23
_diffrn_reflns_limit_l_min -23
_diffrn_reflns_number 75997
_diffrn_reflns_point_group_measured_fraction_full 0.999
_diffrn_reflns_point_group_measured_fraction_max 0.999
_diffrn_reflns_theta_full 25.242
_diffrn_reflns_theta_max 28.307
_diffrn_reflns_theta_min 2.284
_diffrn_standards_number 0
_exptl_absorpt_coefficient_mu 1.117
_exptl_absorpt_correction_T_max 0.7457
_exptl_absorpt_correction_T_min 0.6602
_exptl_absorpt_correction_type multi-scan
_exptl_absorpt_process_details
'SADABS-2014/5 (Bruker,2014/5) was used for absorption correction. wR2(int) was 0.1233 before and 0.0720 after correction. The Ratio of minimum to maximum transmission is 0.8853. The \l/2 correction factor is Not present.'
_exptl_crystal_colour Red
_exptl_crystal_colour_primary red
_exptl_crystal_density_diffrn 1.305
_exptl_crystal_description block
_exptl_crystal_F_000 556
_exptl_crystal_size_max 0.12
_exptl_crystal_size_mid 0.09
_exptl_crystal_size_min 0.08
_refine_diff_density_max 0.895
_refine_diff_density_min -0.820
_refine_diff_density_rms 0.175
_refine_ls_extinction_method none
_refine_ls_goodness_of_fit_ref 1.231
_refine_ls_hydrogen_treatment constr
_refine_ls_matrix_type full
_refine_ls_number_parameters 255
_refine_ls_number_reflns 6779
_refine_ls_number_restraints 0
_refine_ls_restrained_S_all 1.231
_refine_ls_R_factor_all 0.0226
_refine_ls_R_factor_gt 0.0196
_refine_ls_shift/su_max 0.002
_refine_ls_shift/su_mean 0.000
_refine_ls_structure_factor_coef Fsqd
_refine_ls_weighting_details 'w=1/[\s^2^(Fo^2^)+(0.0315P)^2^+0.3226P] where P=(Fo^2^+2Fc^2^)/3'
_refine_ls_weighting_scheme calc
_refine_ls_wR_factor_gt 0.0548
_refine_ls_wR_factor_ref 0.0636
_reflns_Friedel_coverage 0.000
_reflns_number_gt 6418
_reflns_number_total 6779
_reflns_threshold_expression 'I > 2\s(I)'
_cod_data_source_file d1dt03136h2.cif
_cod_data_source_block sp-auto
_cod_depositor_comments
;
The following automatic conversions were performed:

data item '_exptl_crystal_colour_primary' value 'Red' was changed to
'red' in accordance with the
/home/data/users/saulius/crontab/automatic-downloads/rss-feeds/RSC/lib/dictionaries/cif_core.dic
dictionary named 'cif_core.dic' version 2.4.2 last updated on
2011-04-26.

Automatic conversion script
Id: cif_fix_values 7556 2019-12-06 15:28:31Z antanas 
;
_cod_original_cell_volume 1368.0(7)
_cod_database_code 7708785
_shelx_shelxl_version_number 2016/6
_shelx_space_group_comment
;
The symmetry employed for this shelxl refinement is uniquely defined
by the following loop, which should always be used as a source of
symmetry information in preference to the above space-group names.
They are only intended as comments.
;
_shelx_estimated_absorpt_t_max 0.916
_shelx_estimated_absorpt_t_min 0.878
_olex2_refinement_description
;
1.a Aromatic/amide H refined with riding coordinates:
 C3(H3), C8(H8), C9(H9), C10(H10), C11(H11)
1.b Idealised Me refined as rotating group:
 C5(H5A,H5B,H5C), C6(H6A,H6B,H6C), C12(H12A,H12B,H12C), C13(H13A,H13B,H13C),
 C14(H14A,H14B,H14C), C15(H15A,H15B,H15C), C16(H16A,H16B,H16C), C17(H17A,H17B,
 H17C), C18(H18A,H18B,H18C), C19(H19A,H19B,H19C), C20(H20A,H20B,H20C)
;
_olex2_submission_special_instructions 'No special instructions were received'

loop_
_space_group_symop_operation_xyz
'x, y, z'
'-x, -y, -z'

loop_
_atom_site_label
_atom_site_type_symbol
_atom_site_fract_x
_atom_site_fract_y
_atom_site_fract_z
_atom_site_U_iso_or_equiv
_atom_site_adp_type
_atom_site_occupancy
_atom_site_site_symmetry_order
_atom_site_calc_flag
_atom_site_refinement_flags_posn
_atom_site_refinement_flags_adp
_atom_site_refinement_flags_occupancy
_atom_site_disorder_assembly
_atom_site_disorder_group
Sn1 Sn 0.51221(2) 0.67787(2) 0.31776(2) 0.01623(4) Uani 1 1 d . . . . .
Si1 Si 0.27562(5) 0.80529(5) 0.21534(2) 0.01192(8) Uani 1 1 d . . . . .
Si2 Si 0.03188(5) 0.76435(5) 0.24887(3) 0.01429(9) Uani 1 1 d . . . . .
Si3 Si 0.37952(5) 0.71709(5) 0.09707(3) 0.01592(9) Uani 1 1 d . . . . .
Si4 Si 0.23489(5) 1.06229(5) 0.19611(3) 0.01614(9) Uani 1 1 d . . . . .
N1 N 0.49627(16) 0.45568(15) 0.34395(8) 0.0172(3) Uani 1 1 d . . . . .
N2 N 0.34382(17) 0.67729(16) 0.42407(8) 0.0173(3) Uani 1 1 d . . . . .
C1 C 0.39773(19) 0.42723(18) 0.40833(9) 0.0157(3) Uani 1 1 d . . . . .
C2 C 0.4081(2) 0.27678(18) 0.41914(10) 0.0181(3) Uani 1 1 d . . . . .
C3 C 0.5159(2) 0.21540(19) 0.35932(10) 0.0205(3) Uani 1 1 d . . . . .
H3 H 0.546770 0.117249 0.350862 0.025 Uiso 1 1 calc R . . . .
C4 C 0.5686(2) 0.32610(19) 0.31504(10) 0.0202(3) Uani 1 1 d . . . . .
C5 C 0.6902(2) 0.3150(2) 0.24755(11) 0.0273(4) Uani 1 1 d . . . . .
H5A H 0.645128 0.393198 0.203732 0.041 Uiso 1 1 calc GR . . . .
H5B H 0.718740 0.219154 0.231860 0.041 Uiso 1 1 calc GR . . . .
H5C H 0.784415 0.325450 0.263915 0.041 Uiso 1 1 calc GR . . . .
C6 C 0.3257(2) 0.1949(2) 0.48185(11) 0.0238(4) Uani 1 1 d . . . . .
H6A H 0.352925 0.200616 0.533138 0.036 Uiso 1 1 calc GR . . . .
H6B H 0.360274 0.091668 0.476043 0.036 Uiso 1 1 calc GR . . . .
H6C H 0.211382 0.240062 0.476404 0.036 Uiso 1 1 calc GR . . . .
C7 C 0.31361(19) 0.54747(18) 0.45057(9) 0.0163(3) Uani 1 1 d . . . . .
C8 C 0.2756(2) 0.79538(19) 0.46231(10) 0.0213(3) Uani 1 1 d . . . . .
H8 H 0.299855 0.881838 0.443923 0.026 Uiso 1 1 calc R . . . .
C9 C 0.1730(2) 0.7933(2) 0.52645(10) 0.0240(4) Uani 1 1 d . . . . .
H9 H 0.128367 0.876133 0.551417 0.029 Uiso 1 1 calc R . . . .
C10 C 0.1371(2) 0.6628(2) 0.55351(10) 0.0237(4) Uani 1 1 d . . . . .
H10 H 0.066525 0.658498 0.596710 0.028 Uiso 1 1 calc R . . . .
C11 C 0.2064(2) 0.53989(19) 0.51603(10) 0.0198(3) Uani 1 1 d . . . . .
H11 H 0.182539 0.453098 0.533882 0.024 Uiso 1 1 calc R . . . .
C12 C -0.0764(2) 0.8571(2) 0.33408(11) 0.0278(4) Uani 1 1 d . . . . .
H12A H -0.097770 0.963084 0.320453 0.042 Uiso 1 1 calc GR . . . .
H12B H -0.010764 0.816198 0.379655 0.042 Uiso 1 1 calc GR . . . .
H12C H -0.176113 0.839573 0.345692 0.042 Uiso 1 1 calc GR . . . .
C13 C -0.1046(2) 0.8430(2) 0.16293(11) 0.0275(4) Uani 1 1 d . . . . .
H13A H -0.205665 0.829967 0.178235 0.041 Uiso 1 1 calc GR . . . .
H13B H -0.055946 0.791489 0.119767 0.041 Uiso 1 1 calc GR . . . .
H13C H -0.121960 0.947958 0.146762 0.041 Uiso 1 1 calc GR . . . .
C14 C 0.0605(2) 0.5597(2) 0.27687(12) 0.0263(4) Uani 1 1 d . . . . .
H14A H -0.041840 0.548636 0.291187 0.039 Uiso 1 1 calc GR . . . .
H14B H 0.129975 0.515218 0.320957 0.039 Uiso 1 1 calc GR . . . .
H14C H 0.108022 0.510471 0.232788 0.039 Uiso 1 1 calc GR . . . .
C15 C 0.5974(2) 0.6978(2) 0.08031(11) 0.0254(4) Uani 1 1 d . . . . .
H15A H 0.638798 0.657009 0.033073 0.038 Uiso 1 1 calc GR . . . .
H15B H 0.657685 0.631985 0.124592 0.038 Uiso 1 1 calc GR . . . .
H15C H 0.606927 0.794591 0.074708 0.038 Uiso 1 1 calc GR . . . .
C16 C 0.3594(3) 0.5288(2) 0.10322(12) 0.0294(4) Uani 1 1 d . . . . .
H16A H 0.250647 0.542893 0.093093 0.044 Uiso 1 1 calc GR . . . .
H16B H 0.386443 0.470846 0.155111 0.044 Uiso 1 1 calc GR . . . .
H16C H 0.430876 0.476883 0.064600 0.044 Uiso 1 1 calc GR . . . .
C17 C 0.2697(2) 0.8452(2) 0.00822(10) 0.0287(4) Uani 1 1 d . . . . .
H17A H 0.288060 0.938488 0.000366 0.043 Uiso 1 1 calc GR . . . .
H17B H 0.156567 0.863628 0.016458 0.043 Uiso 1 1 calc GR . . . .
H17C H 0.308194 0.799098 -0.037619 0.043 Uiso 1 1 calc GR . . . .
C18 C 0.0794(3) 1.1820(2) 0.12138(12) 0.0316(4) Uani 1 1 d . . . . .
H18A H 0.065068 1.285616 0.118469 0.047 Uiso 1 1 calc GR . . . .
H18B H -0.020833 1.167239 0.137042 0.047 Uiso 1 1 calc GR . . . .
H18C H 0.114461 1.154164 0.070498 0.047 Uiso 1 1 calc GR . . . .
C19 C 0.4292(2) 1.0923(2) 0.16249(14) 0.0328(4) Uani 1 1 d . . . . .
H19A H 0.414018 1.196504 0.157965 0.049 Uiso 1 1 calc GR . . . .
H19B H 0.462953 1.062280 0.111989 0.049 Uiso 1 1 calc GR . . . .
H19C H 0.510005 1.033431 0.200308 0.049 Uiso 1 1 calc GR . . . .
C20 C 0.1696(2) 1.1318(2) 0.29261(11) 0.0250(4) Uani 1 1 d . . . . .
H20A H 0.254866 1.083492 0.329277 0.038 Uiso 1 1 calc GR . . . .
H20B H 0.075951 1.109014 0.313916 0.038 Uiso 1 1 calc GR . . . .
H20C H 0.144615 1.238345 0.283852 0.038 Uiso 1 1 calc GR . . . .

loop_
_atom_site_aniso_label
_atom_site_aniso_U_11
_atom_site_aniso_U_22
_atom_site_aniso_U_33
_atom_site_aniso_U_23
_atom_site_aniso_U_13
_atom_site_aniso_U_12
Sn1 0.01456(6) 0.01904(7) 0.01660(6) -0.00156(4) -0.00228(4) -0.00804(4)
Si1 0.01346(19) 0.01152(18) 0.01188(18) -0.00290(14) 0.00058(14) -0.00551(15)
Si2 0.01409(19) 0.0148(2) 0.0149(2) -0.00067(15) -0.00087(15) -0.00708(16)
Si3 0.0187(2) 0.0188(2) 0.01282(19) -0.00590(16) 0.00158(16) -0.00853(17)
Si4 0.0187(2) 0.01178(19) 0.0182(2) -0.00300(16) 0.00218(16) -0.00628(16)
N1 0.0174(6) 0.0163(6) 0.0162(6) -0.0034(5) -0.0010(5) -0.0035(5)
N2 0.0200(7) 0.0181(7) 0.0146(6) -0.0034(5) -0.0022(5) -0.0071(5)
C1 0.0150(7) 0.0164(7) 0.0145(7) -0.0014(6) -0.0039(5) -0.0040(6)
C2 0.0187(8) 0.0174(8) 0.0186(7) -0.0024(6) -0.0051(6) -0.0059(6)
C3 0.0218(8) 0.0156(7) 0.0237(8) -0.0066(6) -0.0044(6) -0.0035(6)
C4 0.0189(8) 0.0199(8) 0.0186(8) -0.0060(6) -0.0024(6) -0.0012(6)
C5 0.0236(9) 0.0266(9) 0.0259(9) -0.0060(7) 0.0037(7) -0.0025(7)
C6 0.0300(9) 0.0204(8) 0.0240(8) -0.0020(7) -0.0017(7) -0.0133(7)
C7 0.0163(7) 0.0165(7) 0.0149(7) -0.0024(6) -0.0045(6) -0.0035(6)
C8 0.0265(9) 0.0183(8) 0.0197(8) -0.0061(6) -0.0048(6) -0.0062(7)
C9 0.0281(9) 0.0208(8) 0.0201(8) -0.0082(7) -0.0040(7) -0.0017(7)
C10 0.0249(9) 0.0257(9) 0.0148(7) -0.0024(6) -0.0002(6) -0.0032(7)
C11 0.0222(8) 0.0187(8) 0.0158(7) -0.0001(6) -0.0010(6) -0.0055(6)
C12 0.0220(9) 0.0387(11) 0.0263(9) -0.0118(8) 0.0072(7) -0.0138(8)
C13 0.0228(9) 0.0360(10) 0.0249(9) 0.0040(8) -0.0089(7) -0.0146(8)
C14 0.0249(9) 0.0194(8) 0.0361(10) 0.0025(7) -0.0035(7) -0.0129(7)
C15 0.0231(9) 0.0333(10) 0.0244(9) -0.0134(7) 0.0058(7) -0.0126(8)
C16 0.0383(11) 0.0275(9) 0.0308(10) -0.0172(8) 0.0079(8) -0.0177(8)
C17 0.0299(10) 0.0395(11) 0.0146(8) -0.0016(7) -0.0011(7) -0.0113(8)
C18 0.0384(11) 0.0210(9) 0.0279(9) -0.0001(7) -0.0050(8) -0.0027(8)
C19 0.0300(10) 0.0229(9) 0.0495(12) -0.0097(8) 0.0140(9) -0.0166(8)
C20 0.0334(10) 0.0186(8) 0.0262(9) -0.0101(7) 0.0045(7) -0.0112(7)

loop_
_atom_type_symbol
_atom_type_description
_atom_type_scat_dispersion_real
_atom_type_scat_dispersion_imag
_atom_type_scat_source
C C 0.0033 0.0016 'International Tables Vol C Tables 4.2.6.8 and 6.1.1.4'
H H 0.0000 0.0000 'International Tables Vol C Tables 4.2.6.8 and 6.1.1.4'
N N 0.0061 0.0033 'International Tables Vol C Tables 4.2.6.8 and 6.1.1.4'
Si Si 0.0817 0.0704 'International Tables Vol C Tables 4.2.6.8 and 6.1.1.4'
Sn Sn -0.6537 1.4246 'International Tables Vol C Tables 4.2.6.8 and 6.1.1.4'

loop_
_geom_angle_atom_site_label_1
_geom_angle_atom_site_label_2
_geom_angle_atom_site_label_3
_geom_angle
_geom_angle_site_symmetry_1
_geom_angle_site_symmetry_3
_geom_angle_publ_flag
N1 Sn1 Si1 97.65(4) . . ?
N1 Sn1 N2 74.09(5) . . ?
N2 Sn1 Si1 93.99(4) . . ?
Si2 Si1 Sn1 118.27(3) . . ?
Si2 Si1 Si3 108.40(2) . . ?
Si2 Si1 Si4 110.69(3) . . ?
Si3 Si1 Sn1 106.14(3) . . ?
Si3 Si1 Si4 108.78(3) . . ?
Si4 Si1 Sn1 104.17(2) . . ?
C12 Si2 Si1 111.62(6) . . ?
C12 Si2 C14 107.51(9) . . ?
C13 Si2 Si1 110.34(6) . . ?
C13 Si2 C12 107.63(10) . . ?
C13 Si2 C14 107.00(9) . . ?
C14 Si2 Si1 112.51(6) . . ?
C15 Si3 Si1 110.90(6) . . ?
C15 Si3 C16 109.58(9) . . ?
C16 Si3 Si1 108.59(6) . . ?
C17 Si3 Si1 112.64(7) . . ?
C17 Si3 C15 107.19(9) . . ?
C17 Si3 C16 107.86(10) . . ?
C18 Si4 Si1 113.95(7) . . ?
C18 Si4 C20 107.91(9) . . ?
C19 Si4 Si1 109.57(7) . . ?
C19 Si4 C18 108.06(10) . . ?
C19 Si4 C20 107.55(9) . . ?
C20 Si4 Si1 109.58(6) . . ?
C1 N1 Sn1 116.82(10) . . ?
C4 N1 Sn1 135.45(12) . . ?
C4 N1 C1 107.60(14) . . ?
C7 N2 Sn1 116.12(11) . . ?
C8 N2 Sn1 123.92(12) . . ?
C8 N2 C7 119.96(14) . . ?
N1 C1 C2 109.20(14) . . ?
N1 C1 C7 117.44(14) . . ?
C2 C1 C7 133.32(15) . . ?
C1 C2 C6 128.25(15) . . ?
C3 C2 C1 105.50(15) . . ?
C3 C2 C6 126.23(16) . . ?
C2 C3 H3 125.8 . . ?
C4 C3 C2 108.42(15) . . ?
C4 C3 H3 125.8 . . ?
N1 C4 C3 109.27(15) . . ?
N1 C4 C5 121.63(16) . . ?
C3 C4 C5 129.05(16) . . ?
C4 C5 H5A 109.5 . . ?
C4 C5 H5B 109.5 . . ?
C4 C5 H5C 109.5 . . ?
H5A C5 H5B 109.5 . . ?
H5A C5 H5C 109.5 . . ?
H5B C5 H5C 109.5 . . ?
C2 C6 H6A 109.5 . . ?
C2 C6 H6B 109.5 . . ?
C2 C6 H6C 109.5 . . ?
H6A C6 H6B 109.5 . . ?
H6A C6 H6C 109.5 . . ?
H6B C6 H6C 109.5 . . ?
N2 C7 C1 115.50(14) . . ?
N2 C7 C11 119.29(15) . . ?
C11 C7 C1 125.21(15) . . ?
N2 C8 H8 118.4 . . ?
N2 C8 C9 123.12(17) . . ?
C9 C8 H8 118.4 . . ?
C8 C9 H9 121.0 . . ?
C8 C9 C10 117.97(16) . . ?
C10 C9 H9 121.0 . . ?
C9 C10 H10 119.9 . . ?
C11 C10 C9 120.12(16) . . ?
C11 C10 H10 119.9 . . ?
C7 C11 H11 120.2 . . ?
C10 C11 C7 119.51(16) . . ?
C10 C11 H11 120.2 . . ?
Si2 C12 H12A 109.5 . . ?
Si2 C12 H12B 109.5 . . ?
Si2 C12 H12C 109.5 . . ?
H12A C12 H12B 109.5 . . ?
H12A C12 H12C 109.5 . . ?
H12B C12 H12C 109.5 . . ?
Si2 C13 H13A 109.5 . . ?
Si2 C13 H13B 109.5 . . ?
Si2 C13 H13C 109.5 . . ?
H13A C13 H13B 109.5 . . ?
H13A C13 H13C 109.5 . . ?
H13B C13 H13C 109.5 . . ?
Si2 C14 H14A 109.5 . . ?
Si2 C14 H14B 109.5 . . ?
Si2 C14 H14C 109.5 . . ?
H14A C14 H14B 109.5 . . ?
H14A C14 H14C 109.5 . . ?
H14B C14 H14C 109.5 . . ?
Si3 C15 H15A 109.5 . . ?
Si3 C15 H15B 109.5 . . ?
Si3 C15 H15C 109.5 . . ?
H15A C15 H15B 109.5 . . ?
H15A C15 H15C 109.5 . . ?
H15B C15 H15C 109.5 . . ?
Si3 C16 H16A 109.5 . . ?
Si3 C16 H16B 109.5 . . ?
Si3 C16 H16C 109.5 . . ?
H16A C16 H16B 109.5 . . ?
H16A C16 H16C 109.5 . . ?
H16B C16 H16C 109.5 . . ?
Si3 C17 H17A 109.5 . . ?
Si3 C17 H17B 109.5 . . ?
Si3 C17 H17C 109.5 . . ?
H17A C17 H17B 109.5 . . ?
H17A C17 H17C 109.5 . . ?
H17B C17 H17C 109.5 . . ?
Si4 C18 H18A 109.5 . . ?
Si4 C18 H18B 109.5 . . ?
Si4 C18 H18C 109.5 . . ?
H18A C18 H18B 109.5 . . ?
H18A C18 H18C 109.5 . . ?
H18B C18 H18C 109.5 . . ?
Si4 C19 H19A 109.5 . . ?
Si4 C19 H19B 109.5 . . ?
Si4 C19 H19C 109.5 . . ?
H19A C19 H19B 109.5 . . ?
H19A C19 H19C 109.5 . . ?
H19B C19 H19C 109.5 . . ?
Si4 C20 H20A 109.5 . . ?
Si4 C20 H20B 109.5 . . ?
Si4 C20 H20C 109.5 . . ?
H20A C20 H20B 109.5 . . ?
H20A C20 H20C 109.5 . . ?
H20B C20 H20C 109.5 . . ?

loop_
_geom_bond_atom_site_label_1
_geom_bond_atom_site_label_2
_geom_bond_distance
_geom_bond_site_symmetry_2
_geom_bond_publ_flag
Sn1 Si1 2.6675(8) . ?
Sn1 N1 2.1696(16) . ?
Sn1 N2 2.2505(15) . ?
Si1 Si2 2.3467(9) . ?
Si1 Si3 2.3471(8) . ?
Si1 Si4 2.3486(10) . ?
Si2 C12 1.8772(19) . ?
Si2 C13 1.8742(19) . ?
Si2 C14 1.8782(19) . ?
Si3 C15 1.8831(19) . ?
Si3 C16 1.884(2) . ?
Si3 C17 1.877(2) . ?
Si4 C18 1.881(2) . ?
Si4 C19 1.877(2) . ?
Si4 C20 1.8826(19) . ?
N1 C1 1.392(2) . ?
N1 C4 1.360(2) . ?
N2 C7 1.365(2) . ?
N2 C8 1.357(2) . ?
C1 C2 1.406(2) . ?
C1 C7 1.434(2) . ?
C2 C3 1.406(2) . ?
C2 C6 1.504(2) . ?
C3 H3 0.9300 . ?
C3 C4 1.388(3) . ?
C4 C5 1.501(2) . ?
C5 H5A 0.9600 . ?
C5 H5B 0.9600 . ?
C5 H5C 0.9600 . ?
C6 H6A 0.9600 . ?
C6 H6B 0.9600 . ?
C6 H6C 0.9600 . ?
C7 C11 1.412(2) . ?
C8 H8 0.9300 . ?
C8 C9 1.364(3) . ?
C9 H9 0.9300 . ?
C9 C10 1.399(3) . ?
C10 H10 0.9300 . ?
C10 C11 1.387(2) . ?
C11 H11 0.9300 . ?
C12 H12A 0.9600 . ?
C12 H12B 0.9600 . ?
C12 H12C 0.9600 . ?
C13 H13A 0.9600 . ?
C13 H13B 0.9600 . ?
C13 H13C 0.9600 . ?
C14 H14A 0.9600 . ?
C14 H14B 0.9600 . ?
C14 H14C 0.9600 . ?
C15 H15A 0.9600 . ?
C15 H15B 0.9600 . ?
C15 H15C 0.9600 . ?
C16 H16A 0.9600 . ?
C16 H16B 0.9600 . ?
C16 H16C 0.9600 . ?
C17 H17A 0.9600 . ?
C17 H17B 0.9600 . ?
C17 H17C 0.9600 . ?
C18 H18A 0.9600 . ?
C18 H18B 0.9600 . ?
C18 H18C 0.9600 . ?
C19 H19A 0.9600 . ?
C19 H19B 0.9600 . ?
C19 H19C 0.9600 . ?
C20 H20A 0.9600 . ?
C20 H20B 0.9600 . ?
C20 H20C 0.9600 . ?

loop_
_geom_torsion_atom_site_label_1
_geom_torsion_atom_site_label_2
_geom_torsion_atom_site_label_3
_geom_torsion_atom_site_label_4
_geom_torsion
_geom_torsion_site_symmetry_1
_geom_torsion_site_symmetry_2
_geom_torsion_site_symmetry_3
_geom_torsion_site_symmetry_4
_geom_torsion_publ_flag
Sn1 N1 C1 C2 -176.97(10) . . . . ?
Sn1 N1 C1 C7 1.10(18) . . . . ?
Sn1 N1 C4 C3 176.31(12) . . . . ?
Sn1 N1 C4 C5 -1.4(3) . . . . ?
Sn1 N2 C7 C1 1.90(18) . . . . ?
Sn1 N2 C7 C11 -178.68(11) . . . . ?
Sn1 N2 C8 C9 179.63(13) . . . . ?
N1 C1 C2 C3 0.02(18) . . . . ?
N1 C1 C2 C6 178.79(16) . . . . ?
N1 C1 C7 N2 -2.0(2) . . . . ?
N1 C1 C7 C11 178.63(15) . . . . ?
N2 C7 C11 C10 -1.7(2) . . . . ?
N2 C8 C9 C10 -0.1(3) . . . . ?
C1 N1 C4 C3 0.86(19) . . . . ?
C1 N1 C4 C5 -176.81(15) . . . . ?
C1 C2 C3 C4 0.50(19) . . . . ?
C1 C7 C11 C10 177.68(16) . . . . ?
C2 C1 C7 N2 175.50(16) . . . . ?
C2 C1 C7 C11 -3.9(3) . . . . ?
C2 C3 C4 N1 -0.9(2) . . . . ?
C2 C3 C4 C5 176.59(17) . . . . ?
C4 N1 C1 C2 -0.54(18) . . . . ?
C4 N1 C1 C7 177.52(14) . . . . ?
C6 C2 C3 C4 -178.30(16) . . . . ?
C7 N2 C8 C9 -1.5(3) . . . . ?
C7 C1 C2 C3 -177.62(17) . . . . ?
C7 C1 C2 C6 1.1(3) . . . . ?
C8 N2 C7 C1 -177.08(14) . . . . ?
C8 N2 C7 C11 2.3(2) . . . . ?
C8 C9 C10 C11 0.8(3) . . . . ?
C9 C10 C11 C7 0.1(3) . . . . ?
